data_7034729
loop_
_publ_author_name
'Ording-Wenker, Erica C M'
'Siegler, Maxime A.'
'Lutz, Martin'
'Bouwman, Elisabeth'

_publ_section_title
;
 Catalytic catechol oxidation by copper complexes: development of a
 structure-activity relationship.
;
_journal_issue 27
_journal_name_full 'Dalton transactions (Cambridge, England : 2003)'
_journal_page_first 12196
_journal_page_last 12209
_journal_paper_doi 10.1039/c5dt01041a
_journal_volume 44
_journal_year 2015
_chemical_formula_moiety 'C16 H21 Cl Cu N3 S, B F4'
_chemical_formula_sum 'C16 H21 B Cl Cu F4 N3 S'
_chemical_formula_weight 473.22
_chemical_name_systematic
;
 ?
;
_space_group_crystal_system monoclinic
_space_group_IT_number 12
_space_group_name_Hall '-C 2y'
_space_group_name_H-M_alt 'C 1 2/m 1'
_symmetry_space_group_name_Hall '-C 2y'
_symmetry_space_group_name_H-M 'C 1 2/m 1'
_atom_sites_solution_hydrogens geom
_atom_sites_solution_primary direct
_atom_sites_solution_secondary difmap
_audit_creation_method SHELXL-2013
_audit_update_record
;
2015-01-12 deposited with the CCDC.
2015-04-07 downloaded from the CCDC.
;
_cell_angle_alpha 90
_cell_angle_beta 101.660(2)
_cell_angle_gamma 90
_cell_formula_units_Z 4
_cell_length_a 13.0671(3)
_cell_length_b 20.2293(5)
_cell_length_c 7.40187(15)
_cell_measurement_reflns_used 5098
_cell_measurement_temperature 110(2)
_cell_measurement_theta_max 72.03
_cell_measurement_theta_min 6.91
_cell_volume 1916.22(8)
_computing_cell_refinement
;
CrysAlisPro, Agilent Technologies,
Version 1.171.36.32 (release 02-08-2013 CrysAlis171 .NET)
(compiled Aug  2 2013,16:46:58)
;
_computing_data_collection
;
CrysAlisPro, Agilent Technologies,
Version 1.171.36.32 (release 02-08-2013 CrysAlis171 .NET)
(compiled Aug  2 2013,16:46:58)
;
_computing_data_reduction
;
CrysAlisPro, Agilent Technologies,
Version 1.171.36.32 (release 02-08-2013 CrysAlis171 .NET)
(compiled Aug  2 2013,16:46:58)
;
_computing_molecular_graphics 'SHELXTL v6.10 (Sheldrick, 2008)'
_computing_publication_material 'SHELXTL v6.10 (Sheldrick, 2008)'
_computing_structure_refinement 'SHELXL-2013 (Sheldrick, 2013)'
_computing_structure_solution 'SHELXS-2013 (Sheldrick, 2013)'
_diffrn_ambient_temperature 110(2)
_diffrn_measured_fraction_theta_full 0.987
_diffrn_measured_fraction_theta_max 0.988
_diffrn_measurement_device_type 'SuperNova, Dual, Cu at zero, Atlas'
_diffrn_measurement_method '\w scans'
_diffrn_radiation_monochromator mirror
_diffrn_radiation_source 'SuperNova (Cu) X-ray Source'
_diffrn_radiation_type CuK\a
_diffrn_radiation_wavelength 1.54178
_diffrn_reflns_av_R_equivalents 0.0276
_diffrn_reflns_av_unetI/netI 0.0198
_diffrn_reflns_Laue_measured_fraction_full 0.987
_diffrn_reflns_Laue_measured_fraction_max 0.988
_diffrn_reflns_limit_h_max 15
_diffrn_reflns_limit_h_min -16
_diffrn_reflns_limit_k_max 21
_diffrn_reflns_limit_k_min -24
_diffrn_reflns_limit_l_max 9
_diffrn_reflns_limit_l_min -8
_diffrn_reflns_number 6657
_diffrn_reflns_point_group_measured_fraction_full 0.987
_diffrn_reflns_point_group_measured_fraction_max 0.988
_diffrn_reflns_theta_full 67.679
_diffrn_reflns_theta_max 71.888
_diffrn_reflns_theta_min 6.920
_exptl_absorpt_coefficient_mu 4.318
_exptl_absorpt_correction_T_max 0.549
_exptl_absorpt_correction_T_min 0.349
_exptl_absorpt_correction_type analytical
_exptl_absorpt_process_details
;
CrysAlisPro, Agilent Technologies,
Version 1.171.36.32 (release 02-08-2013 CrysAlis171 .NET)
(compiled Aug  2 2013,16:46:58)
Analytical numeric absorption correction using a multifaceted crystal
            model based on expressions derived by R.C. Clark & J.S. Reid.
(Clark, R. C. & Reid, J. S. (1995). Acta Cryst. A51, 887-897)
;
_exptl_crystal_colour blue
_exptl_crystal_density_diffrn 1.640
_exptl_crystal_description block
_exptl_crystal_F_000 964
_exptl_crystal_size_max 0.35
_exptl_crystal_size_mid 0.28
_exptl_crystal_size_min 0.20
_refine_diff_density_max 0.445
_refine_diff_density_min -0.236
_refine_diff_density_rms 0.046
_refine_ls_extinction_method none
_refine_ls_goodness_of_fit_ref 1.046
_refine_ls_hydrogen_treatment constr
_refine_ls_matrix_type full
_refine_ls_number_parameters 246
_refine_ls_number_reflns 1913
_refine_ls_number_restraints 268
_refine_ls_restrained_S_all 1.065
_refine_ls_R_factor_all 0.0346
_refine_ls_R_factor_gt 0.0327
_refine_ls_shift/su_max 0.001
_refine_ls_shift/su_mean 0.000
_refine_ls_structure_factor_coef Fsqd
_refine_ls_weighting_details
;
 w=1/[\s^2^(Fo^2^)+(0.0465P)^2^+1.8173P]
 where P=(Fo^2^+2Fc^2^)/3
;
_refine_ls_weighting_scheme calc
_refine_ls_wR_factor_gt 0.0861
_refine_ls_wR_factor_ref 0.0879
_reflns_Friedel_coverage 0.000
_reflns_number_gt 1791
_reflns_number_total 1913
_reflns_threshold_expression 'I > 2\s(I)'
_cod_data_source_file c5dt01041a2.cif
_cod_data_source_block '[CuII(L2SCH3)(Cl)](BF4)'
_cod_depositor_comments 'Adding full bibliography for 7034724--7034733.cif.'
_cod_database_code 7034729
_shelx_space_group_comment
;
The symmetry employed for this shelxl refinement is uniquely defined
by the following loop, which should always be used as a source of
symmetry information in preference to the above space-group names.
They are only intended as comments.
;
_shelxl_version_number 2013-2

loop_
_space_group_symop_operation_xyz
'x, y, z'
'-x, y, -z'
'x+1/2, y+1/2, z'
'-x+1/2, y+1/2, -z'
'-x, -y, -z'
'x, -y, z'
'-x+1/2, -y+1/2, -z'
'x+1/2, -y+1/2, z'

loop_
_atom_site_label
_atom_site_type_symbol
_atom_site_fract_x
_atom_site_fract_y
_atom_site_fract_z
_atom_site_U_iso_or_equiv
_atom_site_adp_type
_atom_site_occupancy
_atom_site_site_symmetry_order
_atom_site_calc_flag
_atom_site_refinement_flags_posn
_atom_site_refinement_flags_adp
_atom_site_refinement_flags_occupancy
_atom_site_disorder_assembly
_atom_site_disorder_group
Cu1 Cu 0.15038(3) -0.01109(6) 0.06077(6) 0.0270(3) Uani 0.5 1 d . U P A -1
Cl1 Cl 0.04229(6) -0.0090(2) -0.21894(10) 0.0313(7) Uani 0.5 1 d . U P A -1
S3 S 0.34282(6) -0.0085(3) -0.02829(11) 0.0334(8) Uani 0.5 1 d . U P A -1
C1 C 0.3422(3) -0.01797(17) 0.3463(5) 0.0362(10) Uani 0.5 1 d . U P A -1
H1A H 0.3554 -0.0657 0.3315 0.043 Uiso 0.5 1 calc R U P A -1
H1B H 0.3783 -0.0050 0.4720 0.043 Uiso 0.5 1 calc R U P A -1
C2 C 0.3896(3) 0.01994(18) 0.2089(5) 0.0372(9) Uani 0.5 1 d . U P A -1
H2A H 0.4665 0.0153 0.2410 0.045 Uiso 0.5 1 calc R U P A -1
H2B H 0.3726 0.0674 0.2169 0.045 Uiso 0.5 1 calc R U P A -1
C4 C 0.3983(3) -0.0901(2) -0.0144(6) 0.0414(9) Uani 0.5 1 d . U P A -1
H4A H 0.4724 -0.0878 0.0448 0.062 Uiso 0.5 1 calc R U P A -1
H4B H 0.3914 -0.1084 -0.1389 0.062 Uiso 0.5 1 calc R U P A -1
H4C H 0.3614 -0.1186 0.0584 0.062 Uiso 0.5 1 calc R U P A -1
C12 C 0.1664(7) -0.1210(4) 0.3022(11) 0.0343(15) Uani 0.5 1 d D U P A -1
C13 C 0.1604(5) -0.1835(3) 0.3728(9) 0.0466(13) Uani 0.5 1 d . U P A -1
H13 H 0.1694 -0.1901 0.5021 0.056 Uiso 0.5 1 calc R U P A -1
C14 C 0.1414(4) -0.2360(3) 0.2548(10) 0.0507(12) Uani 0.5 1 d . U P A -1
H14 H 0.1342 -0.2793 0.3007 0.061 Uiso 0.5 1 calc R U P A -1
C15 C 0.1329(5) -0.2256(4) 0.0673(12) 0.0451(14) Uani 0.5 1 d . U P A -1
H15 H 0.1222 -0.2618 -0.0161 0.054 Uiso 0.5 1 calc R U P A -1
C16 C 0.1402(4) -0.1625(4) 0.0030(8) 0.0390(10) Uani 0.5 1 d . U P A -1
C17 C 0.1850(11) -0.0627(6) 0.425(2) 0.036(2) Uani 0.5 1 d D U P A -1
H17A H 0.1186 -0.0488 0.4581 0.043 Uiso 0.5 1 calc R U P A -1
H17B H 0.2350 -0.0742 0.5394 0.043 Uiso 0.5 1 calc R U P A -1
C18 C 0.1374(4) -0.1533(2) -0.1972(6) 0.0516(11) Uani 0.5 1 d . U P A -1
H18A H 0.0664 -0.1414 -0.2600 0.077 Uiso 0.5 1 calc R U P A -1
H18B H 0.1582 -0.1945 -0.2493 0.077 Uiso 0.5 1 calc R U P A -1
H18C H 0.1858 -0.1179 -0.2142 0.077 Uiso 0.5 1 calc R U P A -1
C22 C 0.1794(7) 0.1102(4) 0.2578(12) 0.0343(15) Uani 0.5 1 d D U P A -1
C23 C 0.1760(5) 0.1770(3) 0.2998(9) 0.0491(13) Uani 0.5 1 d . U P A -1
H23 H 0.1919 0.1915 0.4244 0.059 Uiso 0.5 1 calc R U P A -1
C24 C 0.1487(6) 0.2225(4) 0.1553(12) 0.0511(17) Uani 0.5 1 d . U P A -1
H24 H 0.1445 0.2684 0.1799 0.061 Uiso 0.5 1 calc R U P A -1
C25 C 0.1284(4) 0.1993(4) -0.0215(10) 0.0492(12) Uani 0.5 1 d . U P A -1
H25 H 0.1121 0.2294 -0.1217 0.059 Uiso 0.5 1 calc R U P A -1
C26 C 0.1314(4) 0.1329(3) -0.0551(8) 0.0424(11) Uani 0.5 1 d . U P A -1
H26 H 0.1164 0.1178 -0.1792 0.051 Uiso 0.5 1 calc R U P A -1
C27 C 0.2040(11) 0.0573(7) 0.408(2) 0.035(2) Uani 0.5 1 d D U P A -1
H27A H 0.2649 0.0715 0.5024 0.042 Uiso 0.5 1 calc R U P A -1
H27B H 0.1436 0.0525 0.4690 0.042 Uiso 0.5 1 calc R U P A -1
N1 N 0.22721(19) -0.0081(5) 0.3307(4) 0.0268(15) Uani 0.5 1 d D U P A -1
N11 N 0.1547(5) -0.1101(2) 0.1188(9) 0.0299(10) Uani 0.5 1 d . U P A -1
N21 N 0.1552(4) 0.0875(2) 0.0841(8) 0.0308(11) Uani 0.5 1 d . U P A -1
B1 B 0.0042(13) 0.3328(2) 0.491(3) 0.0611(18) Uani 0.5 1 d D U P B -1
F1 F -0.0729(5) 0.3104(3) 0.3497(10) 0.105(2) Uani 0.5 1 d D U P B -1
F2 F -0.0439(6) 0.3772(4) 0.5903(13) 0.090(2) Uani 0.5 1 d D U P B -1
F3 F 0.0470(7) 0.2820(3) 0.5956(12) 0.147(3) Uani 0.5 1 d D U P B -1
F4 F 0.0779(6) 0.3654(4) 0.4201(15) 0.102(3) Uani 0.5 1 d D U P B -1

loop_
_atom_site_aniso_label
_atom_site_aniso_U_11
_atom_site_aniso_U_22
_atom_site_aniso_U_33
_atom_site_aniso_U_23
_atom_site_aniso_U_13
_atom_site_aniso_U_12
Cu1 0.0248(2) 0.0321(9) 0.0236(2) 0.0021(2) 0.00358(15) 0.0013(2)
Cl1 0.0267(3) 0.041(2) 0.0255(3) 0.0003(4) 0.0041(2) 0.0029(4)
S3 0.0296(4) 0.036(3) 0.0353(4) -0.0007(4) 0.0092(3) -0.0009(4)
C1 0.0246(15) 0.047(3) 0.0339(16) -0.0017(13) -0.0002(12) 0.0044(12)
C2 0.0237(15) 0.046(2) 0.0418(18) -0.0062(13) 0.0053(13) -0.0019(12)
C4 0.0352(19) 0.042(2) 0.048(2) -0.0071(17) 0.0119(16) -0.0002(16)
C12 0.026(3) 0.042(3) 0.036(3) 0.013(2) 0.011(2) 0.008(2)
C13 0.041(3) 0.046(3) 0.055(3) 0.019(2) 0.016(2) 0.0089(19)
C14 0.037(2) 0.041(3) 0.076(4) 0.010(2) 0.016(2) 0.0067(18)
C15 0.034(3) 0.036(3) 0.066(4) -0.002(3) 0.012(3) 0.003(2)
C16 0.031(2) 0.034(3) 0.052(3) -0.003(2) 0.0090(18) 0.005(2)
C17 0.039(5) 0.038(3) 0.031(3) 0.011(2) 0.010(3) 0.004(3)
C18 0.049(2) 0.056(3) 0.049(2) -0.0171(19) 0.0062(18) 0.010(2)
C22 0.025(3) 0.035(3) 0.044(4) -0.006(2) 0.010(3) -0.004(2)
C23 0.042(3) 0.044(3) 0.061(4) -0.010(3) 0.009(3) -0.009(2)
C24 0.047(3) 0.037(3) 0.069(5) -0.001(3) 0.010(4) -0.011(2)
C25 0.036(2) 0.041(3) 0.071(4) 0.013(3) 0.012(2) -0.008(2)
C26 0.033(2) 0.043(3) 0.052(3) 0.013(2) 0.0099(19) -0.001(2)
C27 0.027(4) 0.047(4) 0.033(4) -0.009(2) 0.006(2) -0.002(2)
N1 0.0245(10) 0.030(5) 0.0258(10) 0.0002(16) 0.0044(8) 0.0029(15)
N11 0.0291(18) 0.025(3) 0.036(3) 0.0040(19) 0.0087(16) 0.0051(19)
N21 0.0276(18) 0.029(3) 0.036(2) 0.0018(18) 0.0073(16) -0.001(2)
B1 0.078(4) 0.048(2) 0.049(3) 0.003(5) -0.005(2) -0.021(5)
F1 0.072(2) 0.086(3) 0.133(5) -0.064(3) -0.033(3) 0.016(3)
F2 0.106(6) 0.077(3) 0.086(3) -0.020(2) 0.016(4) -0.018(3)
F3 0.201(9) 0.105(5) 0.137(6) 0.066(4) 0.042(5) 0.068(5)
F4 0.069(4) 0.098(5) 0.130(4) 0.014(4) 0.002(3) -0.040(4)

loop_
_atom_type_symbol
_atom_type_description
_atom_type_scat_dispersion_real
_atom_type_scat_dispersion_imag
_atom_type_scat_source
C C 0.0181 0.0091 'International Tables Vol C Tables 4.2.6.8 and 6.1.1.4'
H H 0.0000 0.0000 'International Tables Vol C Tables 4.2.6.8 and 6.1.1.4'
B B 0.0090 0.0039 'International Tables Vol C Tables 4.2.6.8 and 6.1.1.4'
N N 0.0311 0.0180 'International Tables Vol C Tables 4.2.6.8 and 6.1.1.4'
F F 0.0727 0.0534 'International Tables Vol C Tables 4.2.6.8 and 6.1.1.4'
S S 0.3331 0.5567 'International Tables Vol C Tables 4.2.6.8 and 6.1.1.4'
Cl Cl 0.3639 0.7018 'International Tables Vol C Tables 4.2.6.8 and 6.1.1.4'
Cu Cu -1.9646 0.5888 'International Tables Vol C Tables 4.2.6.8 and 6.1.1.4'

loop_
_geom_angle_atom_site_label_1
_geom_angle_atom_site_label_2
_geom_angle_atom_site_label_3
_geom_angle
N21 Cu1 N11 163.28(15)
N21 Cu1 N1 83.4(3)
N11 Cu1 N1 80.6(3)
N21 Cu1 Cl1 93.7(2)
N11 Cu1 Cl1 101.3(2)
N1 Cu1 Cl1 170.52(12)
N21 Cu1 S3 89.2(2)
N11 Cu1 S3 94.7(2)
N1 Cu1 S3 86.62(8)
Cl1 Cu1 S3 102.38(3)
C4 S3 C2 100.4(2)
C4 S3 Cu1 110.5(2)
C2 S3 Cu1 85.39(12)
N1 C1 C2 115.1(4)
N1 C1 H1A 108.5
C2 C1 H1A 108.5
N1 C1 H1B 108.5
C2 C1 H1B 108.5
H1A C1 H1B 107.5
C1 C2 S3 112.7(3)
C1 C2 H2A 109.1
S3 C2 H2A 109.1
C1 C2 H2B 109.1
S3 C2 H2B 109.1
H2A C2 H2B 107.8
S3 C4 H4A 109.5
S3 C4 H4B 109.5
H4A C4 H4B 109.5
S3 C4 H4C 109.5
H4A C4 H4C 109.5
H4B C4 H4C 109.5
N11 C12 C13 121.8(7)
N11 C12 C17 117.1(8)
C13 C12 C17 121.1(8)
C14 C13 C12 119.3(6)
C14 C13 H13 120.4
C12 C13 H13 120.4
C13 C14 C15 119.3(6)
C13 C14 H14 120.4
C15 C14 H14 120.4
C16 C15 C14 119.5(6)
C16 C15 H15 120.3
C14 C15 H15 120.3
N11 C16 C15 121.3(6)
N11 C16 C18 120.4(6)
C15 C16 C18 118.2(7)
N1 C17 C12 109.9(9)
N1 C17 H17A 109.7
C12 C17 H17A 109.7
N1 C17 H17B 109.7
C12 C17 H17B 109.7
H17A C17 H17B 108.2
C16 C18 H18A 109.5
C16 C18 H18B 109.5
H18A C18 H18B 109.5
C16 C18 H18C 109.5
H18A C18 H18C 109.5
H18B C18 H18C 109.5
N21 C22 C23 122.4(7)
N21 C22 C27 115.5(8)
C23 C22 C27 121.9(8)
C22 C23 C24 118.9(7)
C22 C23 H23 120.6
C24 C23 H23 120.6
C25 C24 C23 118.3(6)
C25 C24 H24 120.8
C23 C24 H24 120.8
C24 C25 C26 120.4(6)
C24 C25 H25 119.8
C26 C25 H25 119.8
N21 C26 C25 122.2(6)
N21 C26 H26 118.9
C25 C26 H26 118.9
N1 C27 C22 111.7(9)
N1 C27 H27A 109.3
C22 C27 H27A 109.3
N1 C27 H27B 109.3
C22 C27 H27B 109.3
H27A C27 H27B 107.9
C17 N1 C27 111.0(3)
C17 N1 C1 109.2(8)
C27 N1 C1 111.5(7)
C17 N1 Cu1 106.4(7)
C27 N1 Cu1 107.6(7)
C1 N1 Cu1 111.0(2)
C16 N11 C12 118.7(6)
C16 N11 Cu1 129.8(5)
C12 N11 Cu1 111.3(5)
C22 N21 C26 117.7(6)
C22 N21 Cu1 114.9(5)
C26 N21 Cu1 127.2(5)
F3 B1 F4 110.5(13)
F3 B1 F1 110.1(6)
F4 B1 F1 109.3(13)
F3 B1 F2 112.0(14)
F4 B1 F2 108.8(5)
F1 B1 F2 106.0(12)

loop_
_geom_bond_atom_site_label_1
_geom_bond_atom_site_label_2
_geom_bond_distance
Cu1 N21 2.002(5)
Cu1 N11 2.046(5)
Cu1 N1 2.048(3)
Cu1 Cl1 2.2586(8)
Cu1 S3 2.7260(9)
S3 C4 1.798(6)
S3 C2 1.831(4)
C1 N1 1.497(4)
C1 C2 1.504(5)
C1 H1A 0.9900
C1 H1B 0.9900
C2 H2A 0.9900
C2 H2B 0.9900
C4 H4A 0.9800
C4 H4B 0.9800
C4 H4C 0.9800
C12 N11 1.353(8)
C12 C13 1.377(9)
C12 C17 1.477(14)
C13 C14 1.366(9)
C13 H13 0.9500
C14 C15 1.386(9)
C14 H14 0.9500
C15 C16 1.373(10)
C15 H15 0.9500
C16 N11 1.352(10)
C16 C18 1.486(7)
C17 N1 1.471(12)
C17 H17A 0.9900
C17 H17B 0.9900
C18 H18A 0.9800
C18 H18B 0.9800
C18 H18C 0.9800
C22 N21 1.341(9)
C22 C23 1.388(9)
C22 C27 1.530(14)
C23 C24 1.402(10)
C23 H23 0.9500
C24 C25 1.365(10)
C24 H24 0.9500
C25 C26 1.368(9)
C25 H25 0.9500
C26 N21 1.368(8)
C26 H26 0.9500
C27 N1 1.496(13)
C27 H27A 0.9900
C27 H27B 0.9900
B1 F3 1.338(12)
B1 F4 1.359(14)
B1 F1 1.375(16)
B1 F2 1.387(14)

loop_
_geom_torsion_atom_site_label_1
_geom_torsion_atom_site_label_2
_geom_torsion_atom_site_label_3
_geom_torsion_atom_site_label_4
_geom_torsion
N1 C1 C2 S3 -66.7(5)
C4 S3 C2 C1 -66.6(3)
Cu1 S3 C2 C1 43.3(3)
N11 C12 C13 C14 -0.4(11)
C17 C12 C13 C14 178.9(9)
C12 C13 C14 C15 2.6(9)
C13 C14 C15 C16 -2.2(9)
C14 C15 C16 N11 -0.5(9)
C14 C15 C16 C18 176.2(5)
N11 C12 C17 N1 -22.2(14)
C13 C12 C17 N1 158.5(8)
N21 C22 C23 C24 -1.6(12)
C27 C22 C23 C24 -177.4(9)
C22 C23 C24 C25 -1.1(11)
C23 C24 C25 C26 2.1(10)
C24 C25 C26 N21 -0.5(9)
N21 C22 C27 N1 17.1(13)
C23 C22 C27 N1 -166.9(8)
C12 C17 N1 C27 155.3(13)
C12 C17 N1 C1 -81.3(11)
C12 C17 N1 Cu1 38.5(11)
C22 C27 N1 C17 -143.0(13)
C22 C27 N1 C1 94.9(10)
C22 C27 N1 Cu1 -27.0(11)
C2 C1 N1 C17 160.9(6)
C2 C1 N1 C27 -76.0(7)
C2 C1 N1 Cu1 44.0(7)
C15 C16 N11 C12 2.7(9)
C18 C16 N11 C12 -173.9(6)
C15 C16 N11 Cu1 -171.6(5)
C18 C16 N11 Cu1 11.7(8)
C13 C12 N11 C16 -2.3(11)
C17 C12 N11 C16 178.4(8)
C13 C12 N11 Cu1 173.1(6)
C17 C12 N11 Cu1 -6.3(10)
C23 C22 N21 C26 3.2(11)
C27 C22 N21 C26 179.2(7)
C23 C22 N21 Cu1 -173.4(6)
C27 C22 N21 Cu1 2.6(10)
C25 C26 N21 C22 -2.2(9)
C25 C26 N21 Cu1 174.0(4)
